data_7134804
loop_
_publ_author_name
'Mondrag\'on-D\'iaz, Alexander'
'Kelley, Steven P.'
'Hazari, Nilay'
'Bernskoetter, Wesley H.'

_publ_section_title
;
 A highly active sulfur based pincer ruthenium catalyst for CO2
 hydrogenation
;
_journal_issue 38
_journal_name_full 'Chemical Communications'
_journal_page_first 6957
_journal_page_last 6960
_journal_paper_doi 10.1039/D5CC01194A
_journal_volume 61
_journal_year 2025
_chemical_absolute_configuration ad
_chemical_formula_moiety 'C35 H40 O P2 Ru S4, 1.75(C5 H12)'
_chemical_formula_sum 'C43.75 H61 O P2 Ru S4'
_chemical_formula_weight 894.17
_space_group_crystal_system orthorhombic
_space_group_IT_number 33
_space_group_name_Hall 'P 2c -2n'
_space_group_name_H-M_alt 'P n a 21'
_atom_sites_solution_hydrogens geom
_atom_sites_solution_primary direct
_atom_sites_solution_secondary difmap
_audit_creation_date 2024-01-31
_audit_creation_method
;
Olex2 1.2
(compiled 2018.05.29 svn.r3508 for OlexSys, GUI svn.r5506)
;
_audit_update_record
;
2025-02-27 deposited with the CCDC.	2025-04-09 downloaded from the CCDC.
;
_cell_angle_alpha 90
_cell_angle_beta 90
_cell_angle_gamma 90
_cell_formula_units_Z 4
_cell_length_a 17.6021(9)
_cell_length_b 12.8281(7)
_cell_length_c 17.2940(9)
_cell_measurement_reflns_used 9793
_cell_measurement_temperature 173.0
_cell_measurement_theta_max 29.57
_cell_measurement_theta_min 2.29
_cell_volume 3905.0(4)
_computing_cell_refinement 'Bruker Apex4 V.2022.1-1/SAINT V8.40B'
_computing_data_collection 'Bruker Apex4 V.2022.1-1'
_computing_data_reduction 'Bruker Apex4 V.2022.1-1/SAINT V8.40B'
_computing_molecular_graphics 'Olex2 (Dolomanov et al., 2009)'
_computing_publication_material 'Olex2 (Dolomanov et al., 2009)'
_computing_structure_refinement 'ShelXL (Sheldrick, 2015)'
_diffrn_ambient_temperature 173.0
_diffrn_measured_fraction_theta_full 0.998
_diffrn_measured_fraction_theta_max 0.999
_diffrn_measurement_device_type 'Bruker Photon II CMOS area detector'
_diffrn_measurement_method 'shutterless omega and phi scans'
_diffrn_radiation_monochromator 'mirror optics'
_diffrn_radiation_type MoK\a
_diffrn_radiation_wavelength 0.71073
_diffrn_reflns_av_R_equivalents 0.0522
_diffrn_reflns_av_unetI/netI 0.0305
_diffrn_reflns_Laue_measured_fraction_full 0.998
_diffrn_reflns_Laue_measured_fraction_max 0.999
_diffrn_reflns_limit_h_max 24
_diffrn_reflns_limit_h_min -24
_diffrn_reflns_limit_k_max 17
_diffrn_reflns_limit_k_min -17
_diffrn_reflns_limit_l_max 24
_diffrn_reflns_limit_l_min -24
_diffrn_reflns_number 125350
_diffrn_reflns_point_group_measured_fraction_full 0.998
_diffrn_reflns_point_group_measured_fraction_max 0.998
_diffrn_reflns_theta_full 25.242
_diffrn_reflns_theta_max 29.591
_diffrn_reflns_theta_min 1.964
_diffrn_source 'Incoatec IMuS microfocus Mo tube'
_diffrn_standards_number 0
_exptl_absorpt_coefficient_mu 0.734
_exptl_absorpt_correction_T_max 0.7459
_exptl_absorpt_correction_T_min 0.6873
_exptl_absorpt_correction_type multi-scan
_exptl_absorpt_process_details 'Bruker AXScale'
_exptl_crystal_colour yellow
_exptl_crystal_density_diffrn 1.521
_exptl_crystal_description block
_exptl_crystal_F_000 1878
_exptl_crystal_size_max 0.16
_exptl_crystal_size_mid 0.16
_exptl_crystal_size_min 0.11
_refine_diff_density_max 0.532
_refine_diff_density_min -0.427
_refine_diff_density_rms 0.089
_refine_ls_abs_structure_details
;
 Refined as an inversion twin.
;
_refine_ls_abs_structure_Flack 0.05(3)
_refine_ls_extinction_method none
_refine_ls_goodness_of_fit_ref 1.075
_refine_ls_hydrogen_treatment constr
_refine_ls_matrix_type full
_refine_ls_number_parameters 397
_refine_ls_number_reflns 10953
_refine_ls_number_restraints 1
_refine_ls_restrained_S_all 1.074
_refine_ls_R_factor_all 0.0453
_refine_ls_R_factor_gt 0.0368
_refine_ls_shift/su_max 0.001
_refine_ls_shift/su_mean 0.000
_refine_ls_structure_factor_coef Fsqd
_refine_ls_weighting_details 'w=1/[\s^2^(Fo^2^)+(0.0318P)^2^+5.4453P] where P=(Fo^2^+2Fc^2^)/3'
_refine_ls_weighting_scheme calc
_refine_ls_wR_factor_gt 0.0820
_refine_ls_wR_factor_ref 0.0881
_reflns_Friedel_coverage 0.938
_reflns_Friedel_fraction_full 0.999
_reflns_Friedel_fraction_max 0.997
_reflns_number_gt 9927
_reflns_number_total 10953
_reflns_threshold_expression 'I > 2\s(I)'
_cod_data_source_file d5cc01194a2.cif
_cod_data_source_block 2
_cod_database_code 7134804
_shelx_shelxl_version_number 2019/3
_shelx_space_group_comment
;
The symmetry employed for this shelxl refinement is uniquely defined
by the following loop, which should always be used as a source of
symmetry information in preference to the above space-group names.
They are only intended as comments.
;
_shelx_estimated_absorpt_t_max 0.924
_shelx_estimated_absorpt_t_min 0.892
_olex2_refinement_description
;
1. Twinned data refinement
 Scales: 0.95(3)
 0.05(3)
2. Fixed Uiso
 At 1.2 times of:
  All C(H) groups
 At 1.5 times of:
  All C(H,H,H) groups
3.a Aromatic/amide H refined with riding coordinates:
 C3(H3), C4(H4), C5(H5), C6(H6), C9(H9), C10(H10), C11(H11), C12(H12),
 C24(H24), C25(H25), C26(H26), C27(H27), C30(H30), C31(H31), C32(H32), C33(H33)
3.b Idealised Me refined as rotating group:
 C13(H13A,H13B,H13C), C15(H15A,H15B,H15C), C16(H16A,H16B,H16C), C17(H17A,H17B,
 H17C), C19(H19A,H19B,H19C), C20(H20A,H20B,H20C), C21(H21A,H21B,H21C), C34(H34A,
 H34B,H34C)
;
_olex2_submission_special_instructions 'No special instructions were received'

loop_
_space_group_symop_operation_xyz
'x, y, z'
'-x, -y, z+1/2'
'x+1/2, -y+1/2, z'
'-x+1/2, y+1/2, z+1/2'

loop_
_atom_site_label
_atom_site_type_symbol
_atom_site_fract_x
_atom_site_fract_y
_atom_site_fract_z
_atom_site_U_iso_or_equiv
_atom_site_adp_type
_atom_site_occupancy
_atom_site_site_symmetry_order
_atom_site_calc_flag
_atom_site_refinement_flags_posn
_atom_site_refinement_flags_adp
_atom_site_refinement_flags_occupancy
_atom_site_disorder_assembly
_atom_site_disorder_group
Ru1 Ru 0.71172(2) 0.21431(2) 0.50905(2) 0.01755(7) Uani 1 1 d . . . . .
S1 S 0.61465(8) 0.02615(10) 0.67862(7) 0.0326(3) Uani 1 1 d . . . . .
S2 S 0.79642(6) 0.17277(9) 0.40544(6) 0.0208(2) Uani 1 1 d . . . . .
S3 S 0.62776(6) 0.24745(10) 0.39816(7) 0.0245(2) Uani 1 1 d . . . . .
S4 S 0.61215(7) 0.25898(11) 0.59743(7) 0.0296(3) Uani 1 1 d . . . . .
P1 P 0.67281(5) 0.03810(8) 0.50080(7) 0.0202(2) Uani 1 1 d . . . . .
P2 P 0.73003(6) 0.39133(8) 0.49801(7) 0.0241(2) Uani 1 1 d . . . . .
O1 O 0.8144(2) 0.2011(3) 0.6472(2) 0.0407(9) Uani 1 1 d . . . . .
C1 C 0.7035(3) -0.0666(4) 0.5670(3) 0.0240(9) Uani 1 1 d . . . . .
C2 C 0.6767(3) -0.0720(4) 0.6446(3) 0.0284(10) Uani 1 1 d . . . . .
C3 C 0.7046(3) -0.1498(5) 0.6930(3) 0.0365(13) Uani 1 1 d . . . . .
H3 H 0.687918 -0.152607 0.745215 0.044 Uiso 1 1 calc R . . . .
C4 C 0.7559(3) -0.2229(4) 0.6666(3) 0.0384(12) Uani 1 1 d . . . . .
H4 H 0.772909 -0.276973 0.699976 0.046 Uiso 1 1 calc R . . . .
C5 C 0.7823(3) -0.2175(4) 0.5924(4) 0.0369(12) Uani 1 1 d . . . . .
H5 H 0.818419 -0.267024 0.574554 0.044 Uiso 1 1 calc R . . . .
C6 C 0.7567(3) -0.1402(4) 0.5432(3) 0.0311(10) Uani 1 1 d . . . . .
H6 H 0.775836 -0.137165 0.491844 0.037 Uiso 1 1 calc R . . . .
C7 C 0.7094(2) -0.0075(3) 0.4074(2) 0.0206(8) Uani 1 1 d . . . . .
C8 C 0.7608(2) 0.0541(4) 0.3657(2) 0.0224(8) Uani 1 1 d . . . . .
C9 C 0.7823(3) 0.0246(4) 0.2910(3) 0.0276(10) Uani 1 1 d . . . . .
H9 H 0.815285 0.068232 0.261911 0.033 Uiso 1 1 calc R . . . .
C10 C 0.7560(3) -0.0672(4) 0.2590(3) 0.0356(12) Uani 1 1 d . . . . .
H10 H 0.771837 -0.087483 0.208710 0.043 Uiso 1 1 calc R . . . .
C11 C 0.7062(3) -0.1301(4) 0.3009(3) 0.0328(12) Uani 1 1 d . . . . .
H11 H 0.688563 -0.193860 0.279516 0.039 Uiso 1 1 calc R . . . .
C12 C 0.6825(3) -0.0992(4) 0.3736(3) 0.0300(11) Uani 1 1 d . . . . .
H12 H 0.647280 -0.141242 0.401148 0.036 Uiso 1 1 calc R . . . .
C13 C 0.5704(3) 0.0210(4) 0.4877(3) 0.0309(10) Uani 1 1 d . . . . .
H13A H 0.543249 0.055907 0.529810 0.046 Uiso 1 1 calc GR . . . .
H13B H 0.558132 -0.053524 0.488040 0.046 Uiso 1 1 calc GR . . . .
H13C H 0.555003 0.051422 0.438110 0.046 Uiso 1 1 calc GR . . . .
C14 C 0.5288(4) -0.0412(5) 0.7161(4) 0.0493(15) Uani 1 1 d . . . . .
C15 C 0.4692(5) 0.0431(7) 0.7164(7) 0.083(3) Uani 1 1 d . . . . .
H15A H 0.487728 0.102974 0.746169 0.124 Uiso 1 1 calc GR . . . .
H15B H 0.422595 0.016310 0.740190 0.124 Uiso 1 1 calc GR . . . .
H15C H 0.458595 0.064812 0.663208 0.124 Uiso 1 1 calc GR . . . .
C16 C 0.5413(6) -0.0764(9) 0.8001(5) 0.102(4) Uani 1 1 d . . . . .
H16A H 0.587701 -0.118346 0.803296 0.153 Uiso 1 1 calc GR . . . .
H16B H 0.497805 -0.118257 0.817127 0.153 Uiso 1 1 calc GR . . . .
H16C H 0.546264 -0.015031 0.833485 0.153 Uiso 1 1 calc GR . . . .
C17 C 0.5041(5) -0.1297(7) 0.6643(6) 0.099(4) Uani 1 1 d . . . . .
H17A H 0.497732 -0.103920 0.611353 0.148 Uiso 1 1 calc GR . . . .
H17B H 0.455824 -0.158102 0.682966 0.148 Uiso 1 1 calc GR . . . .
H17C H 0.542883 -0.184590 0.664930 0.148 Uiso 1 1 calc GR . . . .
C18 C 0.8958(2) 0.1344(4) 0.4353(3) 0.0309(11) Uani 1 1 d . . . . .
C19 C 0.8963(3) 0.0418(4) 0.4889(3) 0.0366(13) Uani 1 1 d . . . . .
H19A H 0.862978 0.055613 0.533081 0.055 Uiso 1 1 calc GR . . . .
H19B H 0.948207 0.029467 0.507355 0.055 Uiso 1 1 calc GR . . . .
H19C H 0.878184 -0.019941 0.461090 0.055 Uiso 1 1 calc GR . . . .
C20 C 0.9418(3) 0.1132(5) 0.3618(4) 0.0432(14) Uani 1 1 d . . . . .
H20A H 0.918945 0.054961 0.333489 0.065 Uiso 1 1 calc GR . . . .
H20B H 0.994182 0.095584 0.375809 0.065 Uiso 1 1 calc GR . . . .
H20C H 0.941651 0.175616 0.329116 0.065 Uiso 1 1 calc GR . . . .
C21 C 0.9270(3) 0.2321(4) 0.4744(3) 0.0352(12) Uani 1 1 d . . . . .
H21A H 0.923136 0.291309 0.438784 0.053 Uiso 1 1 calc GR . . . .
H21B H 0.980338 0.220997 0.488314 0.053 Uiso 1 1 calc GR . . . .
H21C H 0.897469 0.246838 0.521200 0.053 Uiso 1 1 calc GR . . . .
C22 C 0.7100(3) 0.4315(4) 0.3998(3) 0.0260(9) Uani 1 1 d . . . . .
C23 C 0.6582(3) 0.3673(4) 0.3602(3) 0.0241(9) Uani 1 1 d . . . . .
C24 C 0.6301(3) 0.4015(4) 0.2889(3) 0.0312(11) Uani 1 1 d . . . . .
H24 H 0.594199 0.360022 0.261753 0.037 Uiso 1 1 calc R . . . .
C25 C 0.6541(3) 0.4955(5) 0.2575(3) 0.0417(13) Uani 1 1 d . . . . .
H25 H 0.634050 0.518058 0.209266 0.050 Uiso 1 1 calc R . . . .
C26 C 0.7066(3) 0.5565(4) 0.2954(3) 0.0414(13) Uani 1 1 d . . . . .
H26 H 0.724026 0.619481 0.272558 0.050 Uiso 1 1 calc R . . . .
C27 C 0.7345(3) 0.5255(4) 0.3680(3) 0.0373(12) Uani 1 1 d . . . . .
H27 H 0.769639 0.568100 0.395145 0.045 Uiso 1 1 calc R . . . .
C28 C 0.6581(3) 0.4569(4) 0.5538(3) 0.0290(10) Uani 1 1 d . . . . .
C29 C 0.6066(3) 0.3951(4) 0.5951(3) 0.0284(10) Uani 1 1 d . . . . .
C30 C 0.5493(3) 0.4465(5) 0.6379(3) 0.0398(13) Uani 1 1 d . . . . .
H30 H 0.513643 0.406649 0.666668 0.048 Uiso 1 1 calc R . . . .
C31 C 0.5448(4) 0.5543(5) 0.6384(4) 0.0498(16) Uani 1 1 d . . . . .
H31 H 0.505938 0.587352 0.667566 0.060 Uiso 1 1 calc R . . . .
C32 C 0.5945(4) 0.6131(5) 0.5982(4) 0.0530(16) Uani 1 1 d . . . . .
H32 H 0.590424 0.686957 0.598890 0.064 Uiso 1 1 calc R . . . .
C33 C 0.6515(4) 0.5655(5) 0.5558(4) 0.0436(14) Uani 1 1 d . . . . .
H33 H 0.686586 0.607120 0.527773 0.052 Uiso 1 1 calc R . . . .
C34 C 0.8176(3) 0.4579(4) 0.5243(3) 0.0372(13) Uani 1 1 d . . . . .
H34A H 0.831746 0.439222 0.577355 0.056 Uiso 1 1 calc GR . . . .
H34B H 0.810051 0.533478 0.520899 0.056 Uiso 1 1 calc GR . . . .
H34C H 0.858303 0.436964 0.488870 0.056 Uiso 1 1 calc GR . . . .
C35 C 0.7758(3) 0.2013(4) 0.5939(3) 0.0242(10) Uani 1 1 d . . . . .

loop_
_atom_site_aniso_label
_atom_site_aniso_U_11
_atom_site_aniso_U_22
_atom_site_aniso_U_33
_atom_site_aniso_U_23
_atom_site_aniso_U_13
_atom_site_aniso_U_12
Ru1 0.01743(12) 0.01978(14) 0.01545(13) 0.00016(15) 0.00028(15) 0.00089(11)
S1 0.0411(7) 0.0332(6) 0.0235(6) -0.0003(5) 0.0057(5) -0.0027(5)
S2 0.0190(5) 0.0225(6) 0.0210(5) 0.0021(4) 0.0034(4) -0.0003(4)
S3 0.0201(5) 0.0290(6) 0.0242(5) 0.0068(5) -0.0053(4) -0.0016(4)
S4 0.0303(6) 0.0313(6) 0.0271(6) -0.0011(5) 0.0105(5) 0.0032(5)
P1 0.0205(4) 0.0216(5) 0.0185(5) 0.0007(5) 0.0020(4) -0.0024(3)
P2 0.0249(5) 0.0214(5) 0.0261(7) -0.0030(5) -0.0039(5) 0.0020(4)
O1 0.051(2) 0.047(2) 0.0243(19) 0.0028(16) -0.0128(17) 0.0002(18)
C1 0.026(2) 0.024(2) 0.022(2) 0.0042(17) -0.0004(17) -0.0057(17)
C2 0.032(2) 0.031(3) 0.022(2) -0.0025(19) -0.0021(19) -0.005(2)
C3 0.047(3) 0.037(3) 0.025(3) 0.008(2) -0.007(2) -0.007(2)
C4 0.040(3) 0.032(3) 0.043(3) 0.013(2) -0.012(2) -0.005(2)
C5 0.039(3) 0.023(2) 0.048(3) 0.004(2) -0.005(2) 0.001(2)
C6 0.032(2) 0.028(2) 0.033(2) 0.003(2) 0.001(2) 0.001(2)
C7 0.0223(19) 0.023(2) 0.0162(19) -0.0024(16) 0.0038(16) 0.0011(16)
C8 0.023(2) 0.026(2) 0.018(2) -0.0010(17) 0.0003(16) 0.0025(17)
C9 0.031(2) 0.032(3) 0.019(2) -0.0013(18) 0.0034(17) 0.0053(19)
C10 0.040(3) 0.045(3) 0.022(2) -0.012(2) -0.003(2) 0.007(2)
C11 0.039(3) 0.028(3) 0.031(3) -0.011(2) -0.001(2) 0.000(2)
C12 0.036(3) 0.027(3) 0.027(2) -0.004(2) -0.003(2) -0.005(2)
C13 0.026(2) 0.040(3) 0.027(2) -0.0002(19) -0.0001(17) -0.0047(19)
C14 0.048(3) 0.050(4) 0.050(4) -0.002(3) 0.026(3) -0.008(3)
C15 0.057(5) 0.076(6) 0.115(8) -0.025(5) 0.031(5) -0.003(4)
C16 0.102(8) 0.140(10) 0.065(6) 0.041(6) 0.046(5) -0.012(7)
C17 0.085(6) 0.083(6) 0.129(8) -0.058(6) 0.069(6) -0.054(5)
C18 0.0147(19) 0.038(3) 0.040(3) -0.004(2) 0.0039(18) 0.0014(18)
C19 0.023(2) 0.032(2) 0.054(4) 0.000(2) -0.008(2) 0.0087(18)
C20 0.025(2) 0.047(3) 0.058(4) -0.015(3) 0.014(2) 0.000(2)
C21 0.019(2) 0.042(3) 0.044(3) -0.006(2) 0.005(2) -0.004(2)
C22 0.028(2) 0.025(2) 0.025(2) 0.0037(18) 0.0014(18) 0.0057(17)
C23 0.022(2) 0.027(2) 0.023(2) 0.0019(18) 0.0053(16) 0.0041(17)
C24 0.028(2) 0.041(3) 0.025(2) 0.006(2) 0.0008(18) 0.008(2)
C25 0.045(3) 0.045(3) 0.035(3) 0.016(3) 0.005(2) 0.010(3)
C26 0.054(3) 0.030(3) 0.040(3) 0.017(2) 0.008(3) 0.004(2)
C27 0.045(3) 0.028(3) 0.039(3) 0.003(2) 0.001(2) -0.002(2)
C28 0.032(2) 0.029(2) 0.027(2) -0.0059(19) -0.0043(18) 0.0024(19)
C29 0.031(2) 0.031(2) 0.023(2) -0.0059(19) -0.0044(18) 0.0089(19)
C30 0.039(3) 0.051(3) 0.030(3) -0.012(2) 0.002(2) 0.016(2)
C31 0.054(4) 0.052(4) 0.044(3) -0.024(3) 0.001(3) 0.024(3)
C32 0.059(4) 0.036(3) 0.064(4) -0.016(3) 0.005(3) 0.015(3)
C33 0.050(3) 0.033(3) 0.048(3) -0.012(3) -0.001(3) 0.003(2)
C34 0.029(2) 0.031(2) 0.051(4) -0.002(2) -0.008(2) -0.0084(19)
C35 0.032(2) 0.022(2) 0.019(2) -0.0057(17) 0.0030(18) -0.0023(18)

loop_
_atom_type_symbol
_atom_type_description
_atom_type_scat_dispersion_real
_atom_type_scat_dispersion_imag
_atom_type_scat_source
C C 0.0033 0.0016 'International Tables Vol C Tables 4.2.6.8 and 6.1.1.4'
H H 0.0000 0.0000 'International Tables Vol C Tables 4.2.6.8 and 6.1.1.4'
O O 0.0106 0.0060 'International Tables Vol C Tables 4.2.6.8 and 6.1.1.4'
P P 0.1023 0.0942 'International Tables Vol C Tables 4.2.6.8 and 6.1.1.4'
Ru Ru -1.2594 0.8363 'International Tables Vol C Tables 4.2.6.8 and 6.1.1.4'
S S 0.1246 0.1234 'International Tables Vol C Tables 4.2.6.8 and 6.1.1.4'

loop_
_geom_angle_atom_site_label_1
_geom_angle_atom_site_label_2
_geom_angle_atom_site_label_3
_geom_angle
_geom_angle_site_symmetry_1
_geom_angle_site_symmetry_3
_geom_angle_publ_flag
S2 Ru1 S3 80.14(4) . . ?
S2 Ru1 S4 171.05(4) . . ?
S4 Ru1 S3 90.95(5) . . ?
P1 Ru1 S2 85.55(4) . . ?
P1 Ru1 S3 86.80(4) . . ?
P1 Ru1 S4 93.17(4) . . ?
P2 Ru1 S2 94.04(4) . . ?
P2 Ru1 S3 81.31(4) . . ?
P2 Ru1 S4 85.37(4) . . ?
P2 Ru1 P1 167.99(4) . . ?
C35 Ru1 S2 101.14(15) . . ?
C35 Ru1 S3 175.18(14) . . ?
C35 Ru1 S4 87.80(15) . . ?
C35 Ru1 P1 97.91(14) . . ?
C35 Ru1 P2 93.95(14) . . ?
C2 S1 C14 106.7(3) . . ?
C8 S2 Ru1 105.04(15) . . ?
C8 S2 C18 102.0(2) . . ?
C18 S2 Ru1 115.50(16) . . ?
C23 S3 Ru1 105.06(16) . . ?
C29 S4 Ru1 105.37(18) . . ?
C1 P1 Ru1 124.98(15) . . ?
C7 P1 Ru1 104.81(15) . . ?
C7 P1 C1 102.2(2) . . ?
C13 P1 Ru1 114.02(18) . . ?
C13 P1 C1 106.1(2) . . ?
C13 P1 C7 101.5(2) . . ?
C22 P2 Ru1 109.36(16) . . ?
C22 P2 C34 105.4(2) . . ?
C28 P2 Ru1 108.56(17) . . ?
C28 P2 C22 103.4(2) . . ?
C28 P2 C34 104.0(2) . . ?
C34 P2 Ru1 124.12(18) . . ?
C2 C1 P1 121.6(4) . . ?
C6 C1 P1 120.4(4) . . ?
C6 C1 C2 117.9(4) . . ?
C1 C2 S1 118.9(4) . . ?
C3 C2 S1 121.9(4) . . ?
C3 C2 C1 119.0(5) . . ?
C4 C3 C2 121.3(5) . . ?
C5 C4 C3 119.9(5) . . ?
C4 C5 C6 120.3(5) . . ?
C5 C6 C1 121.6(5) . . ?
C8 C7 P1 120.1(3) . . ?
C12 C7 P1 121.2(4) . . ?
C12 C7 C8 118.6(4) . . ?
C7 C8 S2 120.6(3) . . ?
C9 C8 S2 119.4(4) . . ?
C9 C8 C7 119.9(4) . . ?
C10 C9 C8 120.6(5) . . ?
C9 C10 C11 119.8(5) . . ?
C12 C11 C10 119.7(5) . . ?
C11 C12 C7 121.3(5) . . ?
C15 C14 S1 103.5(5) . . ?
C15 C14 C16 107.8(7) . . ?
C15 C14 C17 110.0(8) . . ?
C16 C14 S1 110.5(6) . . ?
C17 C14 S1 112.1(4) . . ?
C17 C14 C16 112.4(8) . . ?
C19 C18 S2 112.3(3) . . ?
C19 C18 C20 111.6(4) . . ?
C19 C18 C21 111.9(4) . . ?
C20 C18 S2 108.0(4) . . ?
C21 C18 S2 103.9(3) . . ?
C21 C18 C20 108.9(4) . . ?
C23 C22 P2 114.6(3) . . ?
C27 C22 P2 123.8(4) . . ?
C27 C22 C23 121.0(5) . . ?
C22 C23 S3 121.9(4) . . ?
C24 C23 S3 119.8(4) . . ?
C24 C23 C22 118.3(4) . . ?
C25 C24 C23 120.6(5) . . ?
C26 C25 C24 120.7(5) . . ?
C25 C26 C27 119.9(5) . . ?
C22 C27 C26 119.3(5) . . ?
C29 C28 P2 117.6(4) . . ?
C33 C28 P2 122.5(4) . . ?
C33 C28 C29 119.8(5) . . ?
C28 C29 S4 122.8(4) . . ?
C28 C29 C30 117.7(5) . . ?
C30 C29 S4 119.5(4) . . ?
C31 C30 C29 120.6(6) . . ?
C32 C31 C30 121.2(5) . . ?
C31 C32 C33 119.7(6) . . ?
C32 C33 C28 120.9(6) . . ?
O1 C35 Ru1 174.8(4) . . ?

loop_
_geom_bond_atom_site_label_1
_geom_bond_atom_site_label_2
_geom_bond_distance
_geom_bond_site_symmetry_2
_geom_bond_publ_flag
Ru1 S2 2.3911(11) . ?
Ru1 S3 2.4581(11) . ?
Ru1 S4 2.3950(12) . ?
Ru1 P1 2.3662(10) . ?
Ru1 P2 2.3015(12) . ?
Ru1 C35 1.859(5) . ?
S1 C2 1.768(6) . ?
S1 C14 1.857(6) . ?
S2 C8 1.784(5) . ?
S2 C18 1.890(5) . ?
S3 C23 1.756(5) . ?
S4 C29 1.750(5) . ?
P1 C1 1.845(5) . ?
P1 C7 1.835(4) . ?
P1 C13 1.830(5) . ?
P2 C22 1.810(5) . ?
P2 C28 1.801(5) . ?
P2 C34 1.821(5) . ?
O1 C35 1.144(6) . ?
C1 C2 1.424(7) . ?
C1 C6 1.392(7) . ?
C2 C3 1.391(8) . ?
C3 C4 1.381(9) . ?
C4 C5 1.367(9) . ?
C5 C6 1.383(7) . ?
C7 C8 1.400(6) . ?
C7 C12 1.397(7) . ?
C8 C9 1.399(6) . ?
C9 C10 1.381(7) . ?
C10 C11 1.394(8) . ?
C11 C12 1.383(7) . ?
C14 C15 1.506(11) . ?
C14 C16 1.537(11) . ?
C14 C17 1.510(10) . ?
C18 C19 1.506(7) . ?
C18 C20 1.531(7) . ?
C18 C21 1.527(7) . ?
C22 C23 1.406(7) . ?
C22 C27 1.393(7) . ?
C23 C24 1.399(6) . ?
C24 C25 1.389(8) . ?
C25 C26 1.378(9) . ?
C26 C27 1.405(8) . ?
C28 C29 1.400(7) . ?
C28 C33 1.397(7) . ?
C29 C30 1.414(7) . ?
C30 C31 1.385(9) . ?
C31 C32 1.349(10) . ?
C32 C33 1.384(9) . ?

loop_
_twin_individual_id
_twin_individual_mass_fraction_refined
1 0.95(3)
2 0.05(3)
